data_7123567
loop_
_publ_author_name
'Liu, Jiao'
'Fang, Hao'
'Cheng, Rui'
'Wang, Zhishuo'
'Yang, Yudong'
'You, Jingsong'

_publ_section_title
;
 Cascade intramolecular imidoylation and C&#x2212;H activation/annulat-ion
 of benzimidoyl chlorides with alkynes: one-pot synthesis of
 7H-dibenzo[de,h]quinoline analogues
;
_journal_name_full 'Chemical Communications'
_journal_paper_doi 10.1039/C9CC03400E
_journal_year 2019
_chemical_formula_moiety 'C28 H19 N O2'
_chemical_formula_sum 'C28 H19 N O2'
_chemical_formula_weight 401.44
_space_group_crystal_system monoclinic
_space_group_IT_number 14
_space_group_name_Hall '-P 2ybc'
_space_group_name_H-M_alt 'P 1 21/c 1'
_symmetry_space_group_name_Hall '-P 2ybc'
_symmetry_space_group_name_H-M 'P 1 21/c 1'
_atom_sites_solution_hydrogens geom
_atom_sites_solution_primary direct
_audit_creation_date 2018-04-25
_audit_creation_method
;
Olex2 1.2
(compiled 2017.08.10 svn.r3458 for OlexSys, GUI svn.r5381)
;
_audit_update_record
;
2019-02-26 deposited with the CCDC.    2019-05-28 downloaded from the CCDC.
;
_cell_angle_alpha 90
_cell_angle_beta 96.529(3)
_cell_angle_gamma 90
_cell_formula_units_Z 4
_cell_length_a 11.2618(4)
_cell_length_b 17.9015(5)
_cell_length_c 10.0060(3)
_cell_measurement_reflns_used 3741
_cell_measurement_temperature 283.73(10)
_cell_measurement_theta_max 72.6830
_cell_measurement_theta_min 4.6360
_cell_volume 2004.16(11)
_computing_cell_refinement
;
CrysAlisPro, Agilent Technologies,
Version 1.171.37.35 (release 13-08-2014 CrysAlis171 .NET)
(compiled Aug 13 2014,18:06:01)
;
_computing_data_collection
;
CrysAlisPro, Agilent Technologies,
Version 1.171.37.35 (release 13-08-2014 CrysAlis171 .NET)
(compiled Aug 13 2014,18:06:01)
;
_computing_data_reduction
;
CrysAlisPro, Agilent Technologies,
Version 1.171.37.35 (release 13-08-2014 CrysAlis171 .NET)
(compiled Aug 13 2014,18:06:01)
;
_computing_molecular_graphics 'Olex2 (Dolomanov et al., 2009)'
_computing_publication_material 'Olex2 (Dolomanov et al., 2009)'
_computing_structure_refinement 'ShelXL (Sheldrick, 2015)'
_computing_structure_solution 'ShelXT (Sheldrick, 2015)'
_diffrn_ambient_environment air
_diffrn_ambient_temperature 283.73(10)
_diffrn_detector 'CCD plate'
_diffrn_detector_area_resol_mean 15.9595
_diffrn_detector_type EosS2
_diffrn_measured_fraction_theta_full 0.999
_diffrn_measured_fraction_theta_max 0.984
_diffrn_measurement_details
;
#__ type_ start__ end____ width___ exp.time_
  1 omega   20.00  104.00   1.0000    6.1800
omega____ theta____ kappa____ phi______ frames
    -       36.2921   57.0000    0.0000 84

#__ type_ start__ end____ width___ exp.time_
  2 omega   20.00  104.00   1.0000    6.1800
omega____ theta____ kappa____ phi______ frames
    -       36.2921   57.0000  150.0000 84

#__ type_ start__ end____ width___ exp.time_
  3 omega   10.00  104.00   1.0000    6.1800
omega____ theta____ kappa____ phi______ frames
    -       36.2921   77.0000  -60.0000 94

#__ type_ start__ end____ width___ exp.time_
  4 omega   20.00  104.00   1.0000    6.1800
omega____ theta____ kappa____ phi______ frames
    -       36.2921   57.0000   60.0000 84

#__ type_ start__ end____ width___ exp.time_
  5 omega   17.00  105.00   1.0000    6.1800
omega____ theta____ kappa____ phi______ frames
    -       36.2921   38.0000  150.0000 88

#__ type_ start__ end____ width___ exp.time_
  6 omega    0.00   26.00   1.0000    6.1800
omega____ theta____ kappa____ phi______ frames
    -       36.2921   94.0000   80.0128 26

#__ type_ start__ end____ width___ exp.time_
  7 omega   23.00   90.00   1.0000    6.1800
omega____ theta____ kappa____ phi______ frames
    -       36.2921 -125.0000  -30.0000 67

#__ type_ start__ end____ width___ exp.time_
  8 omega   38.00   91.00   1.0000   24.7200
omega____ theta____ kappa____ phi______ frames
    -      108.0000  -30.0000  -60.0000 53

#__ type_ start__ end____ width___ exp.time_
  9 omega   91.00  176.00   1.0000   24.7200
omega____ theta____ kappa____ phi______ frames
    -      108.0000   45.0000   90.0000 85

#__ type_ start__ end____ width___ exp.time_
 10 omega   38.00   91.00   1.0000   24.7200
omega____ theta____ kappa____ phi______ frames
    -      108.0000  -30.0000  -30.0000 53

#__ type_ start__ end____ width___ exp.time_
 11 omega   39.00  109.00   1.0000   24.7200
omega____ theta____ kappa____ phi______ frames
    -      108.0000  -94.0000  120.0000 70

#__ type_ start__ end____ width___ exp.time_
 12 omega   38.00  116.00   1.0000   24.7200
omega____ theta____ kappa____ phi______ frames
    -      108.0000 -111.0000  -30.0000 78

#__ type_ start__ end____ width___ exp.time_
 13 omega   40.00   98.00   1.0000   24.7200
omega____ theta____ kappa____ phi______ frames
    -      108.0000  -45.0000  120.0000 58

#__ type_ start__ end____ width___ exp.time_
 14 omega   41.00  126.00   1.0000   24.7200
omega____ theta____ kappa____ phi______ frames
    -      108.0000  -61.0000  -90.0000 85

#__ type_ start__ end____ width___ exp.time_
 15 omega   39.00  109.00   1.0000   24.7200
omega____ theta____ kappa____ phi______ frames
    -      108.0000  -94.0000   60.0000 70

#__ type_ start__ end____ width___ exp.time_
 16 omega   38.00   91.00   1.0000   24.7200
omega____ theta____ kappa____ phi______ frames
    -      108.0000  -30.0000 -180.0000 53

#__ type_ start__ end____ width___ exp.time_
 17 omega   90.00  173.00   1.0000   24.7200
omega____ theta____ kappa____ phi______ frames
    -      108.0000   61.0000  -30.0000 83
;
_diffrn_measurement_device 'four-circle diffractometer'
_diffrn_measurement_device_type 'New Gemini, Dual, Cu at zero, EosS2'
_diffrn_measurement_method '\w scans'
_diffrn_orient_matrix_UB_11 -0.1172367000
_diffrn_orient_matrix_UB_12 0.0159810000
_diffrn_orient_matrix_UB_13 -0.0906476000
_diffrn_orient_matrix_UB_21 0.0692422000
_diffrn_orient_matrix_UB_22 0.0019068000
_diffrn_orient_matrix_UB_23 -0.1241480000
_diffrn_orient_matrix_UB_31 -0.0206080000
_diffrn_orient_matrix_UB_32 -0.0845168000
_diffrn_orient_matrix_UB_33 -0.0198587000
_diffrn_radiation_monochromator graphite
_diffrn_radiation_probe x-ray
_diffrn_radiation_type CuK\a
_diffrn_radiation_wavelength 1.54184
_diffrn_reflns_av_R_equivalents 0.0315
_diffrn_reflns_av_unetI/netI 0.0281
_diffrn_reflns_Laue_measured_fraction_full 0.999
_diffrn_reflns_Laue_measured_fraction_max 0.984
_diffrn_reflns_limit_h_max 13
_diffrn_reflns_limit_h_min -13
_diffrn_reflns_limit_k_max 14
_diffrn_reflns_limit_k_min -22
_diffrn_reflns_limit_l_max 12
_diffrn_reflns_limit_l_min -12
_diffrn_reflns_number 11333
_diffrn_reflns_point_group_measured_fraction_full 0.999
_diffrn_reflns_point_group_measured_fraction_max 0.984
_diffrn_reflns_theta_full 67.684
_diffrn_reflns_theta_max 72.566
_diffrn_reflns_theta_min 4.941
_diffrn_source 'Enhance (Cu) X-ray Source'
_exptl_absorpt_coefficient_mu 0.661
_exptl_absorpt_correction_T_max 1.00000
_exptl_absorpt_correction_T_min 0.82813
_exptl_absorpt_correction_type multi-scan
_exptl_absorpt_process_details
;
CrysAlisPro, Agilent Technologies,
Version 1.171.37.35 (release 13-08-2014 CrysAlis171 .NET)
(compiled Aug 13 2014,18:06:01)
Empirical absorption correction using spherical harmonics,
 implemented in SCALE3 ABSPACK scaling algorithm.
;
_exptl_crystal_colour 'clear greenish green'
_exptl_crystal_colour_lustre clear
_exptl_crystal_colour_modifier greenish
_exptl_crystal_colour_primary green
_exptl_crystal_density_diffrn 1.330
_exptl_crystal_description plate
_exptl_crystal_F_000 840
_exptl_crystal_size_max 0.4
_exptl_crystal_size_mid 0.3
_exptl_crystal_size_min 0.1
_refine_diff_density_max 0.161
_refine_diff_density_min -0.276
_refine_diff_density_rms 0.046
_refine_ls_extinction_method none
_refine_ls_goodness_of_fit_ref 1.015
_refine_ls_hydrogen_treatment constr
_refine_ls_matrix_type full
_refine_ls_number_parameters 281
_refine_ls_number_reflns 3917
_refine_ls_number_restraints 0
_refine_ls_restrained_S_all 1.015
_refine_ls_R_factor_all 0.0633
_refine_ls_R_factor_gt 0.0535
_refine_ls_shift/su_max 0.000
_refine_ls_shift/su_mean 0.000
_refine_ls_structure_factor_coef Fsqd
_refine_ls_weighting_details 'w=1/[\s^2^(Fo^2^)+(0.1059P)^2^+0.0955P] where P=(Fo^2^+2Fc^2^)/3'
_refine_ls_weighting_scheme calc
_refine_ls_wR_factor_gt 0.1462
_refine_ls_wR_factor_ref 0.1582
_reflns_Friedel_coverage 0.000
_reflns_number_gt 3130
_reflns_number_total 3917
_reflns_threshold_expression 'I > 2\s(I)'
_cod_data_source_file c9cc03400e2.cif
_cod_data_source_block lj-o-3
_cod_database_code 7123567
_shelx_shelxl_version_number 2014/7
_shelx_space_group_comment
;
The symmetry employed for this shelxl refinement is uniquely defined
by the following loop, which should always be used as a source of
symmetry information in preference to the above space-group names.
They are only intended as comments.
;
_reflns_odcompleteness_completeness 99.81
_reflns_odcompleteness_iscentric 1
_reflns_odcompleteness_theta 66.97
_olex2_refinement_description
;
1. Fixed Uiso
 At 1.2 times of:
  All C(H) groups
 At 1.5 times of:
  All C(H,H,H) groups
2.a Aromatic/amide H refined with riding coordinates:
 C00E(H00E), C00F(H00F), C00G(H00G), C00H(H00H), C00I(H00I), C00K(H00K),
 C00L(H00L), C00M(H00M), C00N(H00N), C00O(H00O), C00P(H00P), C00Q(H00Q),
 C00R(H00R), C00T(H00T), C00U(H00U), C00V(H00V)
2.b Idealised Me refined as rotating group:
 C00S(H00A,H00B,H00C)
;
_olex2_submission_special_instructions 'No special instructions were received'

loop_
_space_group_symop_operation_xyz
'x, y, z'
'-x, y+1/2, -z+1/2'
'-x, -y, -z'
'x, -y-1/2, z-1/2'

loop_
_atom_site_label
_atom_site_type_symbol
_atom_site_fract_x
_atom_site_fract_y
_atom_site_fract_z
_atom_site_U_iso_or_equiv
_atom_site_adp_type
_atom_site_occupancy
_atom_site_site_symmetry_order
_atom_site_calc_flag
_atom_site_refinement_flags_posn
O001 O 0.05530(11) 0.49682(6) 0.79069(11) 0.0487(3) Uani 1 1 d .
O002 O 0.20438(13) 0.65003(7) 0.36020(14) 0.0614(4) Uani 1 1 d .
N003 N 0.28118(11) 0.38931(7) 0.55164(13) 0.0413(3) Uani 1 1 d .
C004 C 0.17315(13) 0.38867(8) 0.74574(15) 0.0396(3) Uani 1 1 d .
C005 C 0.16696(12) 0.49817(8) 0.59568(14) 0.0380(3) Uani 1 1 d .
C006 C 0.32000(13) 0.52737(8) 0.27566(15) 0.0417(3) Uani 1 1 d .
C007 C 0.21040(12) 0.42515(8) 0.62571(14) 0.0377(3) Uani 1 1 d .
C008 C 0.09836(13) 0.42641(8) 0.82378(15) 0.0408(3) Uani 1 1 d .
C009 C 0.39080(14) 0.37571(8) 0.36366(15) 0.0413(3) Uani 1 1 d .
C00A C 0.31359(13) 0.42421(8) 0.44007(15) 0.0401(3) Uani 1 1 d .
C00B C 0.27887(13) 0.49593(8) 0.40094(15) 0.0399(3) Uani 1 1 d .
C00C C 0.20286(13) 0.53631(8) 0.48215(15) 0.0397(3) Uani 1 1 d .
C00D C 0.08903(13) 0.53236(8) 0.67882(15) 0.0419(3) Uani 1 1 d .
C00E C 0.36331(14) 0.35961(9) 0.22775(16) 0.0466(4) Uani 1 1 d .
H00E H 0.2979 0.3824 0.1791 0.056 Uiso 1 1 calc R
C00F C 0.06451(15) 0.39569(10) 0.94108(16) 0.0479(4) Uani 1 1 d .
H00F H 0.0157 0.4222 0.9932 0.057 Uiso 1 1 calc R
C00G C 0.04448(16) 0.60189(9) 0.64972(18) 0.0503(4) Uani 1 1 d .
H00G H -0.0098 0.6233 0.7019 0.060 Uiso 1 1 calc R
C00H C 0.43266(15) 0.30994(10) 0.16436(16) 0.0512(4) Uani 1 1 d .
H00H H 0.4128 0.2991 0.0737 0.061 Uiso 1 1 calc R
C00I C 0.10462(15) 0.32509(10) 0.97903(17) 0.0499(4) Uani 1 1 d .
H00I H 0.0820 0.3038 1.0571 0.060 Uiso 1 1 calc R
C00J C 0.16037(14) 0.61100(8) 0.46027(16) 0.0452(4) Uani 1 1 d .
C00K C 0.21246(14) 0.31715(9) 0.78683(16) 0.0464(4) Uani 1 1 d .
H00K H 0.2622 0.2907 0.7357 0.056 Uiso 1 1 calc R
C00L C 0.08123(16) 0.64081(9) 0.54039(18) 0.0514(4) Uani 1 1 d .
H00L H 0.0510 0.6885 0.5213 0.062 Uiso 1 1 calc R
C00M C 0.17831(15) 0.28544(9) 0.90224(17) 0.0507(4) Uani 1 1 d .
H00M H 0.2045 0.2378 0.9284 0.061 Uiso 1 1 calc R
C00N C 0.44022(15) 0.54108(9) 0.26712(18) 0.0517(4) Uani 1 1 d .
H00N H 0.4961 0.5327 0.3414 0.062 Uiso 1 1 calc R
C00O C 0.53067(16) 0.27646(10) 0.23415(19) 0.0559(4) Uani 1 1 d .
H00O H 0.5769 0.2430 0.1912 0.067 Uiso 1 1 calc R
C00P C 0.23909(16) 0.53932(11) 0.16230(18) 0.0551(4) Uani 1 1 d .
H00P H 0.1583 0.5298 0.1659 0.066 Uiso 1 1 calc R
C00Q C 0.48963(16) 0.34155(10) 0.43299(16) 0.0525(4) Uani 1 1 d .
H00Q H 0.5091 0.3514 0.5241 0.063 Uiso 1 1 calc R
C00R C 0.55977(17) 0.29294(11) 0.36839(19) 0.0607(5) Uani 1 1 d .
H00R H 0.6269 0.2713 0.4158 0.073 Uiso 1 1 calc R
C00S C 0.15046(19) 0.71875(11) 0.3190(2) 0.0663(5) Uani 1 1 d .
H00A H 0.1824 0.7360 0.2396 0.099 Uiso 1 1 calc GR
H00B H 0.1667 0.7549 0.3896 0.099 Uiso 1 1 calc GR
H00C H 0.0657 0.7120 0.2999 0.099 Uiso 1 1 calc GR
C00T C 0.2770(2) 0.56504(12) 0.0445(2) 0.0675(5) Uani 1 1 d .
H00T H 0.2217 0.5730 -0.0305 0.081 Uiso 1 1 calc R
C00U C 0.4772(2) 0.56713(12) 0.1490(2) 0.0712(6) Uani 1 1 d .
H00U H 0.5578 0.5768 0.1447 0.085 Uiso 1 1 calc R
C00V C 0.3961(2) 0.57894(13) 0.0373(2) 0.0761(6) Uani 1 1 d .
H00V H 0.4216 0.5962 -0.0423 0.091 Uiso 1 1 calc R

loop_
_atom_site_aniso_label
_atom_site_aniso_U_11
_atom_site_aniso_U_22
_atom_site_aniso_U_33
_atom_site_aniso_U_23
_atom_site_aniso_U_13
_atom_site_aniso_U_12
O001 0.0571(7) 0.0446(6) 0.0473(6) 0.0012(4) 0.0191(5) 0.0100(5)
O002 0.0717(8) 0.0459(6) 0.0705(8) 0.0177(6) 0.0250(7) 0.0128(5)
N003 0.0453(7) 0.0378(6) 0.0420(7) 0.0000(5) 0.0101(5) 0.0038(5)
C004 0.0394(7) 0.0394(7) 0.0403(7) -0.0017(6) 0.0058(6) -0.0005(5)
C005 0.0373(7) 0.0370(7) 0.0393(7) -0.0036(5) 0.0029(5) 0.0000(5)
C006 0.0450(8) 0.0358(7) 0.0452(8) -0.0002(6) 0.0095(6) -0.0010(5)
C007 0.0376(7) 0.0370(7) 0.0385(7) -0.0025(5) 0.0042(5) -0.0001(5)
C008 0.0405(7) 0.0398(7) 0.0422(8) -0.0022(6) 0.0058(6) 0.0009(6)
C009 0.0465(8) 0.0366(7) 0.0427(8) 0.0007(6) 0.0129(6) -0.0016(6)
C00A 0.0410(7) 0.0403(7) 0.0395(7) -0.0010(6) 0.0067(6) 0.0005(6)
C00B 0.0385(7) 0.0404(7) 0.0409(7) -0.0012(6) 0.0049(5) -0.0009(5)
C00C 0.0397(7) 0.0377(7) 0.0416(7) -0.0014(6) 0.0041(6) 0.0000(5)
C00D 0.0441(7) 0.0406(8) 0.0417(8) -0.0022(6) 0.0077(6) 0.0016(6)
C00E 0.0482(8) 0.0459(8) 0.0458(8) -0.0027(6) 0.0064(6) -0.0017(6)
C00F 0.0498(9) 0.0532(9) 0.0423(8) -0.0030(6) 0.0123(6) 0.0010(7)
C00G 0.0540(9) 0.0436(8) 0.0553(9) -0.0030(7) 0.0156(7) 0.0103(7)
C00H 0.0581(9) 0.0547(9) 0.0428(8) -0.0099(7) 0.0143(7) -0.0074(7)
C00I 0.0540(9) 0.0530(9) 0.0434(8) 0.0056(7) 0.0088(6) -0.0040(7)
C00J 0.0480(8) 0.0378(7) 0.0498(9) 0.0037(6) 0.0060(6) 0.0020(6)
C00K 0.0483(8) 0.0428(8) 0.0497(8) 0.0013(6) 0.0120(6) 0.0050(6)
C00L 0.0590(10) 0.0369(8) 0.0589(10) 0.0018(7) 0.0090(7) 0.0094(7)
C00M 0.0550(9) 0.0450(8) 0.0526(9) 0.0084(7) 0.0087(7) 0.0027(7)
C00N 0.0480(9) 0.0486(9) 0.0594(10) -0.0041(7) 0.0100(7) -0.0072(7)
C00O 0.0555(9) 0.0572(10) 0.0583(10) -0.0126(8) 0.0214(8) 0.0032(7)
C00P 0.0512(9) 0.0623(10) 0.0517(9) 0.0110(8) 0.0053(7) -0.0054(7)
C00Q 0.0628(10) 0.0549(9) 0.0399(8) -0.0029(7) 0.0066(7) 0.0132(7)
C00R 0.0599(10) 0.0639(11) 0.0587(10) -0.0060(8) 0.0079(8) 0.0201(8)
C00S 0.0686(12) 0.0519(10) 0.0795(13) 0.0217(9) 0.0136(10) 0.0085(8)
C00T 0.0822(13) 0.0705(12) 0.0493(10) 0.0114(8) 0.0056(9) -0.0096(10)
C00U 0.0624(12) 0.0738(13) 0.0830(14) -0.0026(10) 0.0323(10) -0.0215(10)
C00V 0.1006(17) 0.0738(13) 0.0597(12) 0.0075(10) 0.0341(11) -0.0222(12)

loop_
_atom_type_symbol
_atom_type_description
_atom_type_scat_dispersion_real
_atom_type_scat_dispersion_imag
_atom_type_scat_source
C C 0.0181 0.0091 'International Tables Vol C Tables 4.2.6.8 and 6.1.1.4'
H H 0.0000 0.0000 'International Tables Vol C Tables 4.2.6.8 and 6.1.1.4'
N N 0.0311 0.0180 'International Tables Vol C Tables 4.2.6.8 and 6.1.1.4'
O O 0.0492 0.0322 'International Tables Vol C Tables 4.2.6.8 and 6.1.1.4'

loop_
_geom_angle_atom_site_label_1
_geom_angle_atom_site_label_2
_geom_angle_atom_site_label_3
_geom_angle
C008 O001 C00D 119.72(12)
C00J O002 C00S 118.80(15)
C007 N003 C00A 118.25(12)
C008 C004 C007 119.45(13)
C008 C004 C00K 118.13(14)
C00K C004 C007 122.40(13)
C007 C005 C00C 119.33(13)
C00D C005 C007 119.79(13)
C00D C005 C00C 120.88(13)
C00N C006 C00B 121.04(14)
C00N C006 C00P 118.47(15)
C00P C006 C00B 120.39(14)
N003 C007 C004 119.43(13)
N003 C007 C005 123.19(13)
C005 C007 C004 117.38(13)
O001 C008 C004 122.00(13)
O001 C008 C00F 116.28(13)
C004 C008 C00F 121.71(14)
C00E C009 C00A 122.79(14)
C00Q C009 C00A 118.70(14)
C00Q C009 C00E 118.38(14)
N003 C00A C009 112.13(12)
N003 C00A C00B 124.21(13)
C00B C00A C009 123.65(13)
C00A C00B C006 118.78(13)
C00A C00B C00C 118.19(13)
C00C C00B C006 123.02(13)
C005 C00C C00B 116.78(13)
C005 C00C C00J 116.80(14)
C00J C00C C00B 126.41(14)
O001 C00D C005 121.63(13)
C00G C00D O001 117.84(14)
C00G C00D C005 120.53(14)
C009 C00E H00E 119.8
C00H C00E C009 120.47(15)
C00H C00E H00E 119.8
C008 C00F H00F 120.6
C00I C00F C008 118.85(15)
C00I C00F H00F 120.6
C00D C00G H00G 120.4
C00D C00G C00L 119.21(15)
C00L C00G H00G 120.4
C00E C00H H00H 119.7
C00O C00H C00E 120.64(15)
C00O C00H H00H 119.7
C00F C00I H00I 119.6
C00F C00I C00M 120.87(15)
C00M C00I H00I 119.6
O002 C00J C00C 116.74(14)
O002 C00J C00L 123.06(14)
C00L C00J C00C 120.18(15)
C004 C00K H00K 119.6
C00M C00K C004 120.84(14)
C00M C00K H00K 119.6
C00G C00L H00L 118.9
C00J C00L C00G 122.19(14)
C00J C00L H00L 118.9
C00I C00M H00M 120.2
C00K C00M C00I 119.58(15)
C00K C00M H00M 120.2
C006 C00N H00N 119.8
C00U C00N C006 120.31(18)
C00U C00N H00N 119.8
C00H C00O H00O 120.3
C00H C00O C00R 119.34(16)
C00R C00O H00O 120.3
C006 C00P H00P 119.6
C00T C00P C006 120.79(17)
C00T C00P H00P 119.6
C009 C00Q H00Q 119.6
C00R C00Q C009 120.84(16)
C00R C00Q H00Q 119.6
C00O C00R C00Q 120.32(17)
C00O C00R H00R 119.8
C00Q C00R H00R 119.8
O002 C00S H00A 109.5
O002 C00S H00B 109.5
O002 C00S H00C 109.5
H00A C00S H00B 109.5
H00A C00S H00C 109.5
H00B C00S H00C 109.5
C00P C00T H00T 119.8
C00V C00T C00P 120.3(2)
C00V C00T H00T 119.8
C00N C00U H00U 119.7
C00V C00U C00N 120.68(19)
C00V C00U H00U 119.7
C00T C00V C00U 119.42(18)
C00T C00V H00V 120.3
C00U C00V H00V 120.3

loop_
_geom_bond_atom_site_label_1
_geom_bond_atom_site_label_2
_geom_bond_distance
O001 C008 1.3773(18)
O001 C00D 1.3780(19)
O002 C00J 1.360(2)
O002 C00S 1.412(2)
N003 C007 1.3155(19)
N003 C00A 1.3647(19)
C004 C007 1.469(2)
C004 C008 1.387(2)
C004 C00K 1.401(2)
C005 C007 1.416(2)
C005 C00C 1.423(2)
C005 C00D 1.415(2)
C006 C00B 1.495(2)
C006 C00N 1.388(2)
C006 C00P 1.388(2)
C008 C00F 1.388(2)
C009 C00A 1.499(2)
C009 C00E 1.390(2)
C009 C00Q 1.385(2)
C00A C00B 1.385(2)
C00B C00C 1.440(2)
C00C C00J 1.429(2)
C00D C00G 1.361(2)
C00E H00E 0.9300
C00E C00H 1.384(2)
C00F H00F 0.9300
C00F C00I 1.381(2)
C00G H00G 0.9300
C00G C00L 1.399(2)
C00H H00H 0.9300
C00H C00O 1.375(3)
C00I H00I 0.9300
C00I C00M 1.389(2)
C00J C00L 1.373(2)
C00K H00K 0.9300
C00K C00M 1.380(2)
C00L H00L 0.9300
C00M H00M 0.9300
C00N H00N 0.9300
C00N C00U 1.379(3)
C00O H00O 0.9300
C00O C00R 1.378(3)
C00P H00P 0.9300
C00P C00T 1.378(3)
C00Q H00Q 0.9300
C00Q C00R 1.384(2)
C00R H00R 0.9300
C00S H00A 0.9600
C00S H00B 0.9600
C00S H00C 0.9600
C00T H00T 0.9300
C00T C00V 1.373(3)
C00U H00U 0.9300
C00U C00V 1.378(4)
C00V H00V 0.9300
